data_4304845
loop_
_publ_author_name
'Maria Pia Donzello'
'Elisa Viola'
'Xiaohui Cai'
'Luisa Mannina'
'Corrado Rizzoli'
'Giampaolo Ricciardi'
'Claudio Ercolani'
'Karl M. Kadish'
'Angela Rosa'

_publ_contact_author
;
 Prof. Corrado Rizzoli
 Universit\'a degli Studi di Parma
 Dipartimento di Chimica Generale ed Inorganica,
 Chimica Analitica, Chimica Fisica
 Viale G. P. Usberti 17/A
 I-43100 Parma"
 Italy
;
_publ_section_title
;
Tetra-2,3-pyrazinoporphyrazines with Externally Appended Pyridine Rings. 5.
Synthesis, Physicochemical and Theoretical Studies of a Novel Pentanuclear
Palladium(II) Complex and Related Mononuclear Species
;
_journal_name_full 'Inorganic Chemistry'
_journal_page_first 3903
_journal_page_last 3919
_journal_paper_doi 10.1021/ic702430j
_journal_volume 47
_journal_year 2008
_chemical_formula_moiety 'C16 H8 Cl2 N6 Pd, 0.75(C2 H3 N)'
_chemical_formula_sum 'C17.5 H10.25 Cl2 N6.75 Pd'
_chemical_formula_weight 492.37
_space_group_IT_number 14
_symmetry_cell_setting monoclinic
_symmetry_space_group_name_Hall '-P 2ybc'
_symmetry_space_group_name_H-M 'P 1 21/c 1'
_atom_sites_solution_hydrogens geom
_atom_sites_solution_primary direct
_atom_sites_solution_secondary difmap
_audit_creation_date 16/01/2007
_audit_creation_method 'ModiCIF v2.00'
_cell_angle_alpha 90.00
_cell_angle_beta 100.606(4)
_cell_angle_gamma 90.00
_cell_formula_units_Z 8
_cell_length_a 11.618(2)
_cell_length_b 13.123(2)
_cell_length_c 28.273(3)
_cell_measurement_reflns_used 2430
_cell_measurement_temperature 293(2)
_cell_measurement_theta_max 14.36
_cell_measurement_theta_min 3.20
_cell_volume 4236.9(11)
_computing_cell_refinement 'SAINT (Bruker, 1997)'
_computing_data_collection 'SMART (Bruker, 1997)'
_computing_data_reduction SAINT
_computing_structure_refinement 'SHELX97-L (Sheldrick, 1997)'
_computing_structure_solution 'SIR97 (Altomare et al., 1999)'
_diffrn_ambient_temperature 293(2)
_diffrn_measured_fraction_theta_full 0.995
_diffrn_measured_fraction_theta_max 0.995
_diffrn_measurement_device 'Bruker SMART 1000 CCD'
_diffrn_measurement_method '\w scans'
_diffrn_radiation_monochromator graphite
_diffrn_radiation_source 'fine-focus sealed tube'
_diffrn_radiation_type MoK\a
_diffrn_radiation_wavelength 0.71073
_diffrn_reflns_av_R_equivalents 0.1626
_diffrn_reflns_av_sigmaI/netI 0.2843
_diffrn_reflns_limit_h_max 13
_diffrn_reflns_limit_h_min -14
_diffrn_reflns_limit_k_max 15
_diffrn_reflns_limit_k_min -15
_diffrn_reflns_limit_l_max 34
_diffrn_reflns_limit_l_min -24
_diffrn_reflns_number 21207
_diffrn_reflns_theta_full 25.50
_diffrn_reflns_theta_max 25.50
_diffrn_reflns_theta_min 1.47
_diffrn_standards_decay_% 0
_diffrn_standards_number 0
_exptl_absorpt_coefficient_mu 1.143
_exptl_absorpt_correction_T_max 0.966
_exptl_absorpt_correction_T_min 0.856
_exptl_absorpt_correction_type multi-scan
_exptl_absorpt_process_details 'SADABS (Sheldrick, 1996)'
_exptl_crystal_colour yellow
_exptl_crystal_density_diffrn 1.544
_exptl_crystal_density_method 'not measured'
_exptl_crystal_description plate
_exptl_crystal_F_000 1940
_exptl_crystal_size_max 0.14
_exptl_crystal_size_mid 0.09
_exptl_crystal_size_min 0.03
_refine_diff_density_max 0.847
_refine_diff_density_min -0.628
_refine_diff_density_rms 0.079
_refine_ls_extinction_method none
_refine_ls_goodness_of_fit_ref 0.743
_refine_ls_hydrogen_treatment constr
_refine_ls_matrix_type full
_refine_ls_number_parameters 559
_refine_ls_number_reflns 7841
_refine_ls_number_restraints 198
_refine_ls_restrained_S_all 0.736
_refine_ls_R_factor_all 0.2561
_refine_ls_R_factor_gt 0.0631
_refine_ls_shift/su_max 0.000
_refine_ls_shift/su_mean 0.000
_refine_ls_structure_factor_coef Fsqd
_refine_ls_weighting_details w=1/[\s^2^(Fo^2^)]
_refine_ls_weighting_scheme calc
_refine_ls_wR_factor_gt 0.0738
_refine_ls_wR_factor_ref 0.0952
_reflns_number_gt 2094
_reflns_number_total 7841
_reflns_threshold_expression I>2\s(I)
_cod_data_source_file ic702430j-file002.cif
_cod_data_source_block er25
_cod_original_sg_symbol_H-M 'P 21/c'
_cod_original_formula_sum 'C17.50 H10.25 Cl2 N6.75 Pd'
_cod_database_code 4304845

loop_
_symmetry_equiv_pos_as_xyz
x,y,z
-x,y+1/2,-z+1/2
-x,-y,-z
x,-y-1/2,z-1/2

loop_
_atom_site_label
_atom_site_type_symbol
_atom_site_fract_x
_atom_site_fract_y
_atom_site_fract_z
_atom_site_U_iso_or_equiv
_atom_site_adp_type
_atom_site_occupancy
_atom_site_symmetry_multiplicity
_atom_site_calc_flag
_atom_site_refinement_flags
_atom_site_disorder_assembly
_atom_site_disorder_group
Pd1 Pd 0.15822(7) -0.06948(6) 0.29348(3) 0.0760(3) Uani 1 1 d . . .
Pd2 Pd 0.29405(7) 0.29533(6) 0.55182(3) 0.0752(3) Uani 1 1 d . . .
Cl1 Cl 0.1002(2) 0.09617(19) 0.29408(12) 0.1097(12) Uani 1 1 d . . .
Cl2 Cl 0.1661(3) -0.0636(2) 0.21397(12) 0.1244(12) Uani 1 1 d . . .
Cl3 Cl 0.2354(2) 0.13495(19) 0.52877(11) 0.0932(11) Uani 1 1 d . . .
Cl4 Cl 0.4827(2) 0.26128(19) 0.54377(11) 0.0919(10) Uani 1 1 d . . .
N1 N 0.4976(8) -0.1425(6) 0.3353(3) 0.073(3) Uani 1 1 d . . .
N2 N 0.4307(9) -0.0123(6) 0.4073(3) 0.069(3) Uani 1 1 d . . .
N3 N 0.6788(8) 0.1347(6) 0.4346(3) 0.083(3) Uani 1 1 d . . .
N4 N 0.7624(7) -0.0390(7) 0.3275(4) 0.110(4) Uani 1 1 d . . .
N5 N 0.2166(8) -0.2163(6) 0.2979(3) 0.061(2) Uani 1 1 d . . .
N6 N 0.1484(9) -0.0811(6) 0.3617(3) 0.061(3) Uani 1 1 d . . .
N7 N 0.3776(9) 0.3886(7) 0.6946(5) 0.083(3) Uani 1 1 d . . .
N8 N 0.1722(9) 0.2845(8) 0.6807(5) 0.083(3) Uani 1 1 d . . .
N9 N 0.1982(16) 0.1514(8) 0.7870(6) 0.187(7) Uani 1 1 d . . .
N10 N 0.4919(15) 0.3191(12) 0.8116(5) 0.171(6) Uani 1 1 d . . .
N11 N 0.3410(6) 0.4413(5) 0.5723(4) 0.060(2) Uani 1 1 d . . .
N12 N 0.1249(8) 0.3353(6) 0.5595(5) 0.065(3) Uani 1 1 d . . .
C1 C 0.3922(9) -0.1483(7) 0.3487(4) 0.061(3) Uani 1 1 d . . .
C2 C 0.3556(10) -0.0831(7) 0.3837(4) 0.061(3) Uani 1 1 d . . .
C3 C 0.5374(10) -0.0039(7) 0.3929(4) 0.063(3) Uani 1 1 d . . .
C4 C 0.5670(9) -0.0683(9) 0.3573(4) 0.067(3) Uani 1 1 d . . .
C5 C 0.6150(10) 0.0744(9) 0.4152(4) 0.081(4) Uani 1 1 d . . .
C6 C 0.6772(10) -0.0537(8) 0.3403(5) 0.091(4) Uani 1 1 d . . .
C7 C 0.3190(10) -0.2370(7) 0.3275(4) 0.064(3) Uani 1 1 d . . .
C8 C 0.3585(10) -0.3367(8) 0.3373(4) 0.090(4) Uani 1 1 d . . .
H8 H 0.4281 -0.3502 0.3585 0.108 Uiso 1 1 calc R . .
C9 C 0.2914(11) -0.4126(10) 0.3147(6) 0.120(5) Uani 1 1 d . . .
H9 H 0.3168 -0.4795 0.3201 0.144 Uiso 1 1 calc R . .
C10 C 0.1852(11) -0.3945(8) 0.2835(5) 0.100(5) Uani 1 1 d . . .
H10 H 0.1400 -0.4468 0.2673 0.120 Uiso 1 1 calc R . .
C11 C 0.1519(9) -0.2920(9) 0.2783(4) 0.084(4) Uani 1 1 d . . .
H11 H 0.0793 -0.2769 0.2597 0.101 Uiso 1 1 calc R . .
C12 C 0.2378(11) -0.0862(7) 0.3985(5) 0.060(3) Uani 1 1 d . . .
C13 C 0.2385(9) -0.0924(7) 0.4453(5) 0.071(4) Uani 1 1 d . . .
H13 H 0.3091 -0.0965 0.4670 0.085 Uiso 1 1 calc R . .
C14 C 0.1334(15) -0.0929(8) 0.4619(5) 0.098(5) Uani 1 1 d . . .
H14 H 0.1293 -0.0964 0.4944 0.117 Uiso 1 1 calc R . .
C15 C 0.0354(12) -0.0876(9) 0.4260(6) 0.096(5) Uani 1 1 d . . .
H15 H -0.0381 -0.0875 0.4347 0.115 Uiso 1 1 calc R . .
C16 C 0.0418(10) -0.0824(7) 0.3783(5) 0.080(4) Uani 1 1 d . . .
H16 H -0.0275 -0.0796 0.3558 0.096 Uiso 1 1 calc R . .
C17 C 0.3103(14) 0.3968(9) 0.6535(5) 0.074(4) Uani 1 1 d . . .
C18 C 0.1978(14) 0.3405(9) 0.6459(6) 0.083(4) Uani 1 1 d . . .
C19 C 0.2462(19) 0.2748(11) 0.7212(6) 0.114(7) Uani 1 1 d . . .
C20 C 0.3550(14) 0.3305(10) 0.7300(5) 0.083(4) Uani 1 1 d . . .
C21 C 0.2168(15) 0.2060(11) 0.7571(6) 0.133(6) Uani 1 1 d . . .
C22 C 0.4344(19) 0.3250(13) 0.7756(6) 0.140(8) Uani 1 1 d . . .
C23 C 0.3414(9) 0.4688(9) 0.6184(5) 0.072(4) Uani 1 1 d . . .
C24 C 0.3817(10) 0.5694(9) 0.6347(4) 0.096(4) Uani 1 1 d . . .
H24 H 0.3856 0.5901 0.6664 0.115 Uiso 1 1 calc R . .
C25 C 0.4135(12) 0.6324(10) 0.6009(6) 0.118(6) Uani 1 1 d . . .
H25 H 0.4365 0.6986 0.6098 0.142 Uiso 1 1 calc R . .
C26 C 0.4132(11) 0.6026(10) 0.5542(6) 0.112(6) Uani 1 1 d . . .
H26 H 0.4375 0.6463 0.5321 0.135 Uiso 1 1 calc R . .
C27 C 0.3740(10) 0.5023(9) 0.5413(5) 0.093(4) Uani 1 1 d . . .
H27 H 0.3721 0.4798 0.5100 0.111 Uiso 1 1 calc R . .
C28 C 0.1080(14) 0.3538(8) 0.6042(7) 0.087(5) Uani 1 1 d . . .
C29 C -0.0108(14) 0.3829(9) 0.6069(6) 0.110(5) Uani 1 1 d . . .
H29 H -0.0315 0.3978 0.6364 0.132 Uiso 1 1 calc R . .
C30 C -0.0944(16) 0.3881(13) 0.5639(8) 0.157(10) Uani 1 1 d . . .
H30 H -0.1712 0.4061 0.5651 0.189 Uiso 1 1 calc R . .
C31 C -0.0639(16) 0.3674(12) 0.5215(8) 0.146(8) Uani 1 1 d . . .
H31 H -0.1199 0.3719 0.4935 0.175 Uiso 1 1 calc R . .
C32 C 0.0475(13) 0.3399(9) 0.5187(6) 0.102(5) Uani 1 1 d . . .
H32 H 0.0686 0.3249 0.4893 0.123 Uiso 1 1 calc R . .
N13A N 0.2644(18) 0.4089(11) 0.4282(7) 0.171(7) Uani 0.85 1 d PDU A 1
C33A C 0.2724(19) 0.3230(14) 0.4231(9) 0.171(9) Uani 0.85 1 d PDU A 1
C34A C 0.2871(15) 0.2169(10) 0.4089(6) 0.162(8) Uani 0.85 1 d PDU A 1
H34A H 0.3146 0.2155 0.3789 0.243 Uiso 0.85 1 calc PR A 1
H34B H 0.2133 0.1822 0.4053 0.243 Uiso 0.85 1 calc PR A 1
H34C H 0.3430 0.1836 0.4333 0.243 Uiso 0.85 1 calc PR A 1
N13B N 0.212(10) 0.370(7) 0.390(4) 0.22(3) Uani 0.15 1 d PDU B 2
C33B C 0.177(10) 0.288(6) 0.389(5) 0.199(19) Uani 0.15 1 d PDU B 2
C34B C 0.169(9) 0.179(6) 0.395(4) 0.18(3) Uani 0.15 1 d PDU B 2
H34D H 0.0885 0.1593 0.3892 0.264 Uiso 0.15 1 calc PR B 2
H34E H 0.2054 0.1612 0.4271 0.264 Uiso 0.15 1 calc PR B 2
H34F H 0.2088 0.1450 0.3724 0.264 Uiso 0.15 1 calc PR B 2
N14A N -0.104(2) 0.3764(19) 0.4185(8) 0.097(9) Uani 0.35 1 d PDU C 1
C35A C -0.098(3) 0.311(2) 0.3927(11) 0.067(10) Uani 0.35 1 d PDU C 1
C36A C -0.104(3) 0.2219(18) 0.3633(9) 0.104(11) Uani 0.35 1 d PDU C 1
H36A H -0.1700 0.1812 0.3681 0.156 Uiso 0.35 1 calc PR C 1
H36B H -0.0337 0.1831 0.3719 0.156 Uiso 0.35 1 calc PR C 1
H36C H -0.1143 0.2414 0.3300 0.156 Uiso 0.35 1 calc PR C 1
N14B N 0.017(5) 0.376(4) 0.391(2) 0.12(2) Uani 0.15 1 d PDU D 2
C35B C -0.034(6) 0.305(4) 0.398(4) 0.097(17) Uani 0.15 1 d PDU D 2
C36B C -0.079(6) 0.207(5) 0.408(3) 0.12(2) Uani 0.15 1 d PDU D 2
H36D H -0.0214 0.1556 0.4059 0.175 Uiso 0.15 1 calc PR D 2
H36E H -0.1494 0.1927 0.3861 0.175 Uiso 0.15 1 calc PR D 2
H36F H -0.0946 0.2076 0.4406 0.175 Uiso 0.15 1 calc PR D 2

loop_
_atom_site_aniso_label
_atom_site_aniso_U_11
_atom_site_aniso_U_22
_atom_site_aniso_U_33
_atom_site_aniso_U_23
_atom_site_aniso_U_13
_atom_site_aniso_U_12
Pd1 0.0613(6) 0.0584(6) 0.1079(9) 0.0118(6) 0.0142(6) -0.0048(5)
Pd2 0.0699(6) 0.0602(5) 0.1013(8) 0.0121(6) 0.0311(6) 0.0116(5)
Cl1 0.096(2) 0.068(2) 0.164(3) 0.026(2) 0.018(2) 0.0111(18)
Cl2 0.139(3) 0.089(2) 0.143(3) 0.018(2) 0.020(3) -0.033(2)
Cl3 0.089(2) 0.0709(19) 0.126(3) -0.0041(19) 0.036(2) -0.0008(17)
Cl4 0.072(2) 0.085(2) 0.128(3) 0.013(2) 0.043(2) 0.0151(16)
N1 0.052(6) 0.055(6) 0.112(8) -0.029(6) 0.017(6) -0.010(5)
N2 0.074(7) 0.053(6) 0.086(7) -0.001(5) 0.025(6) 0.009(5)
N3 0.088(8) 0.076(7) 0.080(8) -0.005(6) 0.000(7) -0.012(6)
N4 0.060(7) 0.102(8) 0.173(11) -0.018(7) 0.035(8) -0.005(6)
N5 0.046(6) 0.055(6) 0.081(7) 0.000(6) 0.011(6) -0.011(5)
N6 0.048(6) 0.045(5) 0.084(8) -0.005(6) -0.008(7) -0.006(5)
N7 0.145(10) 0.060(7) 0.049(8) 0.010(6) 0.029(8) 0.024(6)
N8 0.126(10) 0.057(7) 0.080(9) 0.020(7) 0.057(9) 0.008(7)
N9 0.327(19) 0.064(9) 0.196(17) 0.004(9) 0.121(15) 0.023(11)
N10 0.234(18) 0.149(12) 0.124(13) 0.052(12) 0.015(13) 0.027(11)
N11 0.064(6) 0.035(5) 0.087(8) 0.015(6) 0.032(6) 0.006(5)
N12 0.057(7) 0.058(6) 0.081(9) 0.003(7) 0.014(7) -0.003(5)
C1 0.041(7) 0.050(7) 0.085(10) 0.005(7) -0.003(7) -0.005(6)
C2 0.098(10) 0.028(6) 0.063(9) -0.007(6) 0.026(8) -0.008(7)
C3 0.057(8) 0.043(7) 0.079(10) -0.012(7) -0.015(8) 0.008(6)
C4 0.042(7) 0.056(7) 0.103(10) 0.009(8) 0.015(7) 0.022(7)
C5 0.062(9) 0.067(9) 0.106(11) -0.029(9) -0.009(8) 0.002(7)
C6 0.056(8) 0.082(9) 0.139(12) -0.042(8) 0.028(9) -0.004(8)
C7 0.049(8) 0.042(7) 0.103(10) -0.005(7) 0.023(8) -0.008(7)
C8 0.078(9) 0.050(7) 0.136(12) -0.019(8) 0.008(9) 0.013(8)
C9 0.077(10) 0.068(10) 0.207(17) -0.030(11) 0.003(11) 0.000(9)
C10 0.103(11) 0.046(8) 0.158(14) -0.057(9) 0.040(11) -0.027(8)
C11 0.053(8) 0.089(9) 0.112(11) -0.033(9) 0.017(7) -0.035(8)
C12 0.079(10) 0.049(7) 0.064(10) 0.002(8) 0.045(9) 0.004(7)
C13 0.051(8) 0.066(7) 0.099(12) -0.004(8) 0.023(9) -0.005(6)
C14 0.141(14) 0.080(9) 0.074(12) -0.020(8) 0.024(12) -0.025(10)
C15 0.099(12) 0.091(9) 0.108(13) -0.026(11) 0.046(12) -0.027(9)
C16 0.065(10) 0.057(7) 0.113(13) -0.003(9) 0.004(9) 0.008(7)
C17 0.115(13) 0.069(9) 0.045(10) 0.023(8) 0.036(10) 0.035(9)
C18 0.104(13) 0.063(9) 0.092(13) 0.045(9) 0.042(11) 0.035(9)
C19 0.21(2) 0.060(11) 0.085(15) 0.043(11) 0.074(16) 0.051(12)
C20 0.142(15) 0.057(9) 0.056(12) 0.013(9) 0.037(12) 0.022(9)
C21 0.198(16) 0.067(12) 0.149(19) -0.010(11) 0.071(14) 0.054(13)
C22 0.23(2) 0.117(13) 0.069(14) 0.057(13) 0.025(15) 0.056(14)
C23 0.080(9) 0.084(10) 0.058(9) 0.023(9) 0.028(8) 0.030(7)
C24 0.133(11) 0.051(8) 0.101(11) -0.031(9) 0.017(9) -0.014(8)
C25 0.132(12) 0.075(10) 0.165(17) 0.040(12) 0.074(14) 0.008(8)
C26 0.110(11) 0.081(11) 0.167(16) 0.044(11) 0.082(12) 0.010(8)
C27 0.107(10) 0.055(9) 0.123(12) 0.041(9) 0.042(9) 0.023(8)
C28 0.119(14) 0.049(7) 0.112(15) 0.017(9) 0.074(12) 0.020(8)
C29 0.110(12) 0.076(9) 0.169(17) 0.000(10) 0.092(13) 0.017(9)
C30 0.068(13) 0.099(12) 0.30(3) 0.065(18) 0.015(17) 0.033(10)
C31 0.099(15) 0.117(13) 0.23(3) 0.031(15) 0.060(16) 0.006(11)
C32 0.069(10) 0.111(11) 0.129(15) 0.023(10) 0.025(11) -0.004(9)
N13A 0.187(15) 0.129(14) 0.182(15) -0.048(14) -0.006(12) 0.083(14)
C33A 0.140(16) 0.22(2) 0.141(18) -0.01(2) -0.018(13) 0.06(2)
C34A 0.26(2) 0.076(12) 0.167(18) -0.004(13) 0.080(17) 0.031(15)
N13B 0.22(4) 0.18(4) 0.21(4) -0.02(4) -0.04(4) 0.03(4)
C33B 0.22(3) 0.19(3) 0.17(3) 0.01(3) -0.02(3) 0.02(3)
C34B 0.23(5) 0.12(5) 0.16(5) 0.03(4) 0.00(5) 0.03(5)
N14A 0.10(2) 0.15(2) 0.042(19) -0.049(17) -0.010(16) -0.005(19)
C35A 0.09(2) 0.10(2) 0.011(18) -0.005(16) 0.016(19) 0.01(2)
C36A 0.18(3) 0.10(2) 0.05(2) 0.04(2) 0.05(2) 0.07(2)
N14B 0.14(4) 0.10(4) 0.11(4) 0.02(4) 0.03(4) -0.03(4)
C35B 0.13(3) 0.11(3) 0.05(3) 0.01(3) -0.01(3) 0.00(3)
C36B 0.14(4) 0.15(4) 0.06(4) 0.01(4) 0.00(4) -0.03(4)

loop_
_atom_type_symbol
_atom_type_description
_atom_type_scat_dispersion_real
_atom_type_scat_dispersion_imag
_atom_type_scat_source
Pd Pd -0.9988 1.0072 'International Tables Vol C Tables 4.2.6.8 and 6.1.1.4'
Cl Cl 0.1484 0.1585 'International Tables Vol C Tables 4.2.6.8 and 6.1.1.4'
N N 0.0061 0.0033 'International Tables Vol C Tables 4.2.6.8 and 6.1.1.4'
C C 0.0033 0.0016 'International Tables Vol C Tables 4.2.6.8 and 6.1.1.4'
H H 0.0000 0.0000 'International Tables Vol C Tables 4.2.6.8 and 6.1.1.4'

loop_
_geom_angle_atom_site_label_1
_geom_angle_atom_site_label_2
_geom_angle_atom_site_label_3
_geom_angle
_geom_angle_site_symmetry_1
_geom_angle_site_symmetry_3
_geom_angle_publ_flag
N6 Pd1 N5 86.8(3) . . ?
N6 Pd1 Cl2 177.3(2) . . ?
N5 Pd1 Cl2 91.1(3) . . ?
N6 Pd1 Cl1 89.8(3) . . ?
N5 Pd1 Cl1 175.8(3) . . ?
Cl2 Pd1 Cl1 92.35(12) . . ?
N11 Pd2 N12 86.7(3) . . ?
N11 Pd2 Cl3 178.1(2) . . ?
N12 Pd2 Cl3 91.4(3) . . ?
N11 Pd2 Cl4 90.0(2) . . ?
N12 Pd2 Cl4 176.6(2) . . ?
Cl3 Pd2 Cl4 91.87(10) . . ?
C4 N1 C1 114.1(9) . . ?
C2 N2 C3 116.1(9) . . ?
C11 N5 C7 118.9(9) . . ?
C11 N5 Pd1 122.3(8) . . ?
C7 N5 Pd1 118.2(7) . . ?
C12 N6 C16 110.5(10) . . ?
C12 N6 Pd1 126.5(9) . . ?
C16 N6 Pd1 123.0(10) . . ?
C17 N7 C20 124.3(13) . . ?
C19 N8 C18 120.8(14) . . ?
C27 N11 C23 122.6(10) . . ?
C27 N11 Pd2 118.9(9) . . ?
C23 N11 Pd2 118.5(8) . . ?
C32 N12 C28 128.3(13) . . ?
C32 N12 Pd2 115.0(10) . . ?
C28 N12 Pd2 116.7(10) . . ?
N1 C1 C2 124.2(10) . . ?
N1 C1 C7 114.1(10) . . ?
C2 C1 C7 121.5(10) . . ?
N2 C2 C1 120.2(10) . . ?
N2 C2 C12 114.6(10) . . ?
C1 C2 C12 125.3(10) . . ?
N2 C3 C4 121.0(10) . . ?
N2 C3 C5 117.1(11) . . ?
C4 C3 C5 121.9(12) . . ?
N1 C4 C3 124.3(10) . . ?
N1 C4 C6 115.5(11) . . ?
C3 C4 C6 120.1(11) . . ?
N3 C5 C3 177.1(14) . . ?
N4 C6 C4 177.7(13) . . ?
N5 C7 C8 122.1(10) . . ?
N5 C7 C1 117.5(9) . . ?
C8 C7 C1 120.4(11) . . ?
C9 C8 C7 117.2(12) . . ?
C9 C8 H8 121.4 . . ?
C7 C8 H8 121.4 . . ?
C8 C9 C10 122.6(12) . . ?
C8 C9 H9 118.7 . . ?
C10 C9 H9 118.7 . . ?
C9 C10 C11 115.0(11) . . ?
C9 C10 H10 122.5 . . ?
C11 C10 H10 122.5 . . ?
N5 C11 C10 124.1(11) . . ?
N5 C11 H11 118.0 . . ?
C10 C11 H11 118.0 . . ?
C13 C12 N6 130.1(11) . . ?
C13 C12 C2 116.2(13) . . ?
N6 C12 C2 113.7(11) . . ?
C12 C13 C14 119.6(12) . . ?
C12 C13 H13 120.2 . . ?
C14 C13 H13 120.2 . . ?
C15 C14 C13 114.3(13) . . ?
C15 C14 H14 122.9 . . ?
C13 C14 H14 122.9 . . ?
C16 C15 C14 122.7(14) . . ?
C16 C15 H15 118.7 . . ?
C14 C15 H15 118.7 . . ?
C15 C16 N6 122.8(12) . . ?
C15 C16 H16 118.6 . . ?
N6 C16 H16 118.6 . . ?
N7 C17 C23 119.0(15) . . ?
N7 C17 C18 117.7(12) . . ?
C23 C17 C18 123.0(14) . . ?
N8 C18 C28 117.1(15) . . ?
N8 C18 C17 119.2(14) . . ?
C28 C18 C17 123.2(13) . . ?
N8 C19 C20 121.1(15) . . ?
N8 C19 C21 118(2) . . ?
C20 C19 C21 120.6(18) . . ?
N7 C20 C22 121.5(16) . . ?
N7 C20 C19 116.8(14) . . ?
C22 C20 C19 121.6(16) . . ?
N9 C21 C19 177(2) . . ?
N10 C22 C20 177(3) . . ?
N11 C23 C24 119.6(10) . . ?
N11 C23 C17 121.6(12) . . ?
C24 C23 C17 118.7(13) . . ?
C25 C24 C23 116.3(12) . . ?
C25 C24 H24 121.9 . . ?
C23 C24 H24 121.9 . . ?
C24 C25 C26 123.1(15) . . ?
C24 C25 H25 118.4 . . ?
C26 C25 H25 118.4 . . ?
C25 C26 C27 117.0(13) . . ?
C25 C26 H26 121.5 . . ?
C27 C26 H26 121.5 . . ?
N11 C27 C26 121.3(12) . . ?
N11 C27 H27 119.3 . . ?
C26 C27 H27 119.3 . . ?
N12 C28 C18 123.0(13) . . ?
N12 C28 C29 113.9(15) . . ?
C18 C28 C29 123.0(15) . . ?
C30 C29 C28 118.7(15) . . ?
C30 C29 H29 120.7 . . ?
C28 C29 H29 120.7 . . ?
C31 C30 C29 120(2) . . ?
C31 C30 H30 119.8 . . ?
C29 C30 H30 119.8 . . ?
C30 C31 C32 121(2) . . ?
C30 C31 H31 119.4 . . ?
C32 C31 H31 119.4 . . ?
N12 C32 C31 117.4(16) . . ?
N12 C32 H32 121.3 . . ?
C31 C32 H32 121.3 . . ?
N13A C33A C34A 171(3) . . ?
C33A C34A H34A 109.5 . . ?
C33A C34A H34B 109.5 . . ?
H34A C34A H34B 109.5 . . ?
C33A C34A H34C 109.5 . . ?
H34A C34A H34C 109.5 . . ?
H34B C34A H34C 109.5 . . ?
N13B C33B C34B 163(10) . . ?
C33B C34B H34D 109.5 . . ?
C33B C34B H34E 109.5 . . ?
H34D C34B H34E 109.5 . . ?
C33B C34B H34F 109.5 . . ?
H34D C34B H34F 109.5 . . ?
H34E C34B H34F 109.5 . . ?
N14A C35A C36A 171(4) . . ?
C35A C36A H36A 109.5 . . ?
C35A C36A H36B 109.5 . . ?
H36A C36A H36B 109.5 . . ?
C35A C36A H36C 109.5 . . ?
H36A C36A H36C 109.5 . . ?
H36B C36A H36C 109.5 . . ?
N14B C35B C36B 170(7) . . ?
C35B C36B H36D 109.5 . . ?
C35B C36B H36E 109.5 . . ?
H36D C36B H36E 109.5 . . ?
C35B C36B H36F 109.5 . . ?
H36D C36B H36F 109.5 . . ?
H36E C36B H36F 109.5 . . ?

loop_
_geom_bond_atom_site_label_1
_geom_bond_atom_site_label_2
_geom_bond_distance
_geom_bond_site_symmetry_2
_geom_bond_publ_flag
Pd1 N6 1.960(9) . ?
Pd1 N5 2.039(8) . ?
Pd1 Cl2 2.268(3) . ?
Pd1 Cl1 2.277(3) . ?
Pd2 N11 2.046(8) . ?
Pd2 N12 2.083(8) . ?
Pd2 Cl3 2.270(3) . ?
Pd2 Cl4 2.289(2) . ?
N1 C4 1.342(11) . ?
N1 C1 1.349(10) . ?
N2 C2 1.362(11) . ?
N2 C3 1.379(11) . ?
N3 C5 1.153(11) . ?
N4 C6 1.132(11) . ?
N5 C11 1.306(10) . ?
N5 C7 1.349(11) . ?
N6 C12 1.328(12) . ?
N6 C16 1.402(11) . ?
N7 C17 1.281(12) . ?
N7 C20 1.323(13) . ?
N8 C19 1.306(17) . ?
N8 C18 1.306(13) . ?
N9 C21 1.160(16) . ?
N10 C22 1.112(18) . ?
N11 C27 1.296(10) . ?
N11 C23 1.351(11) . ?
N12 C32 1.327(13) . ?
N12 C28 1.337(13) . ?
C1 C2 1.430(12) . ?
C1 C7 1.500(12) . ?
C2 C12 1.503(12) . ?
C3 C4 1.405(12) . ?
C3 C5 1.433(12) . ?
C4 C6 1.461(12) . ?
C7 C8 1.398(11) . ?
C8 C9 1.351(13) . ?
C8 H8 0.9300 . ?
C9 C10 1.399(14) . ?
C9 H9 0.9300 . ?
C10 C11 1.400(12) . ?
C10 H10 0.9300 . ?
C11 H11 0.9300 . ?
C12 C13 1.326(12) . ?
C13 C14 1.386(13) . ?
C13 H13 0.9300 . ?
C14 C15 1.380(14) . ?
C14 H14 0.9300 . ?
C15 C16 1.367(13) . ?
C15 H15 0.9300 . ?
C16 H16 0.9300 . ?
C17 C23 1.462(13) . ?
C17 C18 1.482(15) . ?
C18 C28 1.433(15) . ?
C19 C20 1.443(19) . ?
C19 C21 1.444(18) . ?
C20 C22 1.442(19) . ?
C23 C24 1.448(12) . ?
C24 C25 1.365(13) . ?
C24 H24 0.9300 . ?
C25 C26 1.374(15) . ?
C25 H25 0.9300 . ?
C26 C27 1.419(14) . ?
C26 H26 0.9300 . ?
C27 H27 0.9300 . ?
C28 C29 1.447(15) . ?
C29 C30 1.410(18) . ?
C29 H29 0.9300 . ?
C30 C31 1.34(2) . ?
C30 H30 0.9300 . ?
C31 C32 1.360(16) . ?
C31 H31 0.9300 . ?
C32 H32 0.9300 . ?
N13A C33A 1.142(14) . ?
C33A C34A 1.467(14) . ?
C34A H34A 0.9600 . ?
C34A H34B 0.9600 . ?
C34A H34C 0.9600 . ?
N13B C33B 1.15(2) . ?
C33B C34B 1.44(2) . ?
C34B H34D 0.9600 . ?
C34B H34E 0.9600 . ?
C34B H34F 0.9600 . ?
N14A C35A 1.135(8) . ?
C35A C36A 1.431(9) . ?
C36A H36A 0.9600 . ?
C36A H36B 0.9600 . ?
C36A H36C 0.9600 . ?
N14B C35B 1.140(10) . ?
C35B C36B 1.432(10) . ?
C36B H36D 0.9600 . ?
C36B H36E 0.9600 . ?
C36B H36F 0.9600 . ?
